data_7213716
loop_
_publ_author_name
'Yuan, Shuai'
'Liu, Shan-Shan'
'Sun, Di'

_publ_section_title
;
 Two isomeric [Cu4I4] luminophores: solvothermal/mechanochemical
 syntheses, structures and thermochromic luminescence properties
;
_journal_issue 10
_journal_name_full CrystEngComm
_journal_page_first 1927
_journal_paper_doi 10.1039/c3ce42195c
_journal_volume 16
_journal_year 2014
_chemical_formula_sum 'C16 H20 Cu2 I2 N4'
_chemical_formula_weight 649.24
_chemical_name_systematic
; 
 ? 
;
_space_group_crystal_system monoclinic
_space_group_IT_number 15
_space_group_name_Hall '-C 2yc'
_space_group_name_H-M_alt 'C 1 2/c 1'
_symmetry_space_group_name_Hall '-C 2yc'
_symmetry_space_group_name_H-M 'C 1 2/c 1'
_atom_sites_solution_hydrogens geom
_atom_sites_solution_primary direct
_atom_sites_solution_secondary difmap
_audit_creation_method SHELXL-97
_cell_angle_alpha 90.00
_cell_angle_beta 114.6330(10)
_cell_angle_gamma 90.00
_cell_formula_units_Z 8
_cell_length_a 18.4183(15)
_cell_length_b 19.1626(16)
_cell_length_c 12.2780(10)
_cell_measurement_temperature 298(2)
_cell_volume 3939.1(6)
_computing_structure_refinement 'SHELXL-97 (Sheldrick, 1997)'
_computing_structure_solution 'SHELXS-97 (Sheldrick, 1990)'
_diffrn_ambient_temperature 298(2)
_diffrn_measured_fraction_theta_full 0.979
_diffrn_measured_fraction_theta_max 0.979
_diffrn_radiation_monochromator graphite
_diffrn_radiation_source 'fine-focus sealed tube'
_diffrn_radiation_type MoK\a
_diffrn_radiation_wavelength 0.71073
_diffrn_reflns_av_R_equivalents 0.0232
_diffrn_reflns_av_sigmaI/netI 0.0330
_diffrn_reflns_limit_h_max 20
_diffrn_reflns_limit_h_min -22
_diffrn_reflns_limit_k_max 23
_diffrn_reflns_limit_k_min -20
_diffrn_reflns_limit_l_max 15
_diffrn_reflns_limit_l_min -11
_diffrn_reflns_number 8555
_diffrn_reflns_theta_full 26.00
_diffrn_reflns_theta_max 26.00
_diffrn_reflns_theta_min 2.02
_exptl_absorpt_coefficient_mu 5.300
_exptl_absorpt_correction_T_max 0.5688
_exptl_absorpt_correction_T_min 0.2993
_exptl_absorpt_correction_type multi-scan
_exptl_absorpt_process_details SADABS
_exptl_crystal_colour yellow
_exptl_crystal_density_diffrn 2.190
_exptl_crystal_density_method 'not measured'
_exptl_crystal_description block
_exptl_crystal_F_000 2464
_exptl_crystal_size_max 0.30
_exptl_crystal_size_mid 0.15
_exptl_crystal_size_min 0.12
_refine_diff_density_max 0.580
_refine_diff_density_min -0.657
_refine_diff_density_rms 0.110
_refine_ls_extinction_method none
_refine_ls_goodness_of_fit_ref 1.034
_refine_ls_hydrogen_treatment constr
_refine_ls_matrix_type full
_refine_ls_number_parameters 217
_refine_ls_number_reflns 3795
_refine_ls_number_restraints 0
_refine_ls_restrained_S_all 1.034
_refine_ls_R_factor_all 0.0339
_refine_ls_R_factor_gt 0.0262
_refine_ls_shift/su_max 0.001
_refine_ls_shift/su_mean 0.000
_refine_ls_structure_factor_coef Fsqd
_refine_ls_weighting_details 'calc w=1/[\s^2^(Fo^2^)+(0.0297P)^2^+1.8445P] where P=(Fo^2^+2Fc^2^)/3'
_refine_ls_weighting_scheme calc
_refine_ls_wR_factor_gt 0.0620
_refine_ls_wR_factor_ref 0.0654
_reflns_number_gt 3174
_reflns_number_total 3795
_reflns_threshold_expression >2sigma(I)
_cod_data_source_file c3ce42195c.txt
_cod_data_source_block p1-298K
_cod_depositor_comments
;
The following automatic conversions were performed:

'_exptl_absorpt_correction_type' value 'MULTI-SCAN' changed to
'multi-scan' according to
/usr/data/users/saulius/automatic-downloads/current/RSC/lib/dictionaries/cif_core.dic
dictionary named 'cif_core.dic' version 2.4.2 from 2011-04-26.

Automatic conversion script
Id: cif_fix_values 2281 2013-09-26 08:29:07Z andrius 
;
_cod_database_code 7213716

loop_
_symmetry_equiv_pos_as_xyz
'x, y, z'
'-x, y, -z+1/2'
'x+1/2, y+1/2, z'
'-x+1/2, y+1/2, -z+1/2'
'-x, -y, -z'
'x, -y, z-1/2'
'-x+1/2, -y+1/2, -z'
'x+1/2, -y+1/2, z-1/2'

loop_
_atom_site_label
_atom_site_type_symbol
_atom_site_fract_x
_atom_site_fract_y
_atom_site_fract_z
_atom_site_U_iso_or_equiv
_atom_site_adp_type
_atom_site_occupancy
_atom_site_symmetry_multiplicity
_atom_site_calc_flag
_atom_site_refinement_flags
Cu1 Cu 0.43525(3) 0.15155(3) 0.64017(5) 0.04723(14) Uani 1 1 d .
Cu2 Cu 0.55502(3) 0.25192(3) 0.70944(5) 0.05064(15) Uani 1 1 d .
I1 I 0.576790(16) 0.116119(15) 0.65480(2) 0.04422(9) Uani 1 1 d .
I2 I 0.409771(16) 0.286565(14) 0.55718(2) 0.04477(9) Uani 1 1 d .
C1 C 0.2782(2) 0.0831(2) 0.5291(4) 0.0440(10) Uani 1 1 d .
H1 H 0.2728 0.1027 0.5946 0.053 Uiso 1 1 calc R
C2 C 0.2158(2) 0.0437(2) 0.4500(4) 0.0463(10) Uani 1 1 d .
H2 H 0.1706 0.0362 0.4640 0.056 Uiso 1 1 calc R
C3 C 0.2210(2) 0.0156(2) 0.3499(4) 0.0407(9) Uani 1 1 d .
C4 C 0.2900(3) 0.0287(2) 0.3361(4) 0.0504(11) Uani 1 1 d .
H4 H 0.2960 0.0114 0.2695 0.060 Uiso 1 1 calc R
C5 C 0.3500(3) 0.0670(2) 0.4198(4) 0.0487(11) Uani 1 1 d .
H5 H 0.3964 0.0741 0.4085 0.058 Uiso 1 1 calc R
C6 C 0.1562(3) -0.0300(2) 0.2627(4) 0.0559(12) Uani 1 1 d .
H6A H 0.1435 -0.0139 0.1819 0.067 Uiso 1 1 calc R
H6B H 0.1762 -0.0774 0.2692 0.067 Uiso 1 1 calc R
C7 C 0.0349(3) 0.0315(2) 0.2334(4) 0.0506(11) Uani 1 1 d .
H7A H 0.0157 0.0320 0.1469 0.061 Uiso 1 1 calc R
H7B H 0.0668 0.0731 0.2650 0.061 Uiso 1 1 calc R
C8 C 0.0352(3) -0.0924(2) 0.2341(4) 0.0579(13) Uani 1 1 d .
H8A H 0.0672 -0.1339 0.2666 0.069 Uiso 1 1 calc R
H8B H 0.0167 -0.0934 0.1477 0.069 Uiso 1 1 calc R
C9 C 0.6317(2) 0.3308(2) 0.5787(4) 0.0519(12) Uani 1 1 d .
H9 H 0.5792 0.3412 0.5272 0.062 Uiso 1 1 calc R
C10 C 0.6919(3) 0.3530(3) 0.5486(4) 0.0522(12) Uani 1 1 d .
H10 H 0.6796 0.3769 0.4773 0.063 Uiso 1 1 calc R
C11 C 0.7704(2) 0.3397(2) 0.6241(4) 0.0449(10) Uani 1 1 d .
C12 C 0.7841(2) 0.3035(2) 0.7282(4) 0.0513(11) Uani 1 1 d .
H12 H 0.8360 0.2929 0.7819 0.062 Uiso 1 1 calc R
C13 C 0.7208(3) 0.2834(2) 0.7517(4) 0.0531(12) Uani 1 1 d .
H13 H 0.7313 0.2601 0.8232 0.064 Uiso 1 1 calc R
C14 C 0.8365(3) 0.3670(3) 0.5927(4) 0.0681(15) Uani 1 1 d .
H14A H 0.8389 0.3386 0.5289 0.082 Uiso 1 1 calc R
H14B H 0.8236 0.4143 0.5627 0.082 Uiso 1 1 calc R
C15 C 0.9607(2) 0.4285(2) 0.6951(4) 0.0456(10) Uani 1 1 d .
H15A H 0.9303 0.4698 0.6952 0.055 Uiso 1 1 calc R
H15B H 0.9706 0.4295 0.6234 0.055 Uiso 1 1 calc R
C16 C 0.9610(3) 0.3049(2) 0.6956(4) 0.0576(12) Uani 1 1 d .
H16A H 0.9709 0.3036 0.6239 0.069 Uiso 1 1 calc R
H16B H 0.9306 0.2636 0.6960 0.069 Uiso 1 1 calc R
N1 N 0.34585(19) 0.09477(17) 0.5171(3) 0.0382(8) Uani 1 1 d .
N2 N 0.6450(2) 0.29520(18) 0.6777(3) 0.0443(8) Uani 1 1 d .
N3 N 0.9153(2) 0.36692(19) 0.6941(3) 0.0458(9) Uani 1 1 d .
N4 N 0.0839(2) -0.03052(17) 0.2821(3) 0.0462(9) Uani 1 1 d .

loop_
_atom_site_aniso_label
_atom_site_aniso_U_11
_atom_site_aniso_U_22
_atom_site_aniso_U_33
_atom_site_aniso_U_23
_atom_site_aniso_U_13
_atom_site_aniso_U_12
Cu1 0.0363(3) 0.0560(3) 0.0485(3) -0.0118(3) 0.0168(3) -0.0082(2)
Cu2 0.0345(3) 0.0635(4) 0.0566(3) 0.0149(3) 0.0217(3) -0.0044(3)
I1 0.03979(17) 0.05604(18) 0.04235(16) -0.00070(12) 0.02261(13) 0.00875(13)
I2 0.03787(17) 0.04625(16) 0.04109(16) 0.00376(12) 0.00742(13) 0.00491(13)
C1 0.037(2) 0.055(3) 0.040(2) -0.011(2) 0.0151(19) -0.001(2)
C2 0.027(2) 0.065(3) 0.045(2) -0.007(2) 0.0131(19) -0.006(2)
C3 0.035(2) 0.040(2) 0.039(2) -0.0035(18) 0.0064(18) 0.0101(18)
C4 0.055(3) 0.056(3) 0.044(2) -0.010(2) 0.024(2) 0.005(2)
C5 0.042(3) 0.061(3) 0.047(3) -0.010(2) 0.021(2) -0.006(2)
C6 0.049(3) 0.055(3) 0.051(3) -0.013(2) 0.008(2) 0.003(2)
C7 0.049(3) 0.041(2) 0.051(3) 0.001(2) 0.010(2) -0.002(2)
C8 0.045(3) 0.038(2) 0.065(3) -0.006(2) -0.003(2) 0.002(2)
C9 0.027(2) 0.071(3) 0.050(3) 0.020(2) 0.008(2) -0.005(2)
C10 0.036(3) 0.079(3) 0.038(2) 0.019(2) 0.011(2) -0.006(2)
C11 0.032(2) 0.063(3) 0.039(2) 0.010(2) 0.0136(19) -0.006(2)
C12 0.024(2) 0.076(3) 0.048(3) 0.017(2) 0.0091(19) -0.004(2)
C13 0.036(3) 0.073(3) 0.047(3) 0.021(2) 0.015(2) -0.005(2)
C14 0.034(3) 0.108(4) 0.060(3) 0.028(3) 0.018(2) -0.009(3)
C15 0.046(3) 0.048(2) 0.050(3) 0.007(2) 0.027(2) 0.005(2)
C16 0.059(3) 0.043(2) 0.066(3) -0.001(2) 0.022(2) -0.013(2)
N1 0.0310(18) 0.0418(18) 0.0409(19) -0.0027(15) 0.0139(16) 0.0003(15)
N2 0.032(2) 0.056(2) 0.044(2) 0.0118(17) 0.0143(17) -0.0065(16)
N3 0.0294(19) 0.059(2) 0.051(2) 0.0098(18) 0.0187(17) -0.0029(17)
N4 0.031(2) 0.0402(19) 0.051(2) -0.0061(16) 0.0005(16) -0.0011(15)

loop_
_atom_type_symbol
_atom_type_description
_atom_type_scat_dispersion_real
_atom_type_scat_dispersion_imag
_atom_type_scat_source
C C 0.0033 0.0016 'International Tables Vol C Tables 4.2.6.8 and 6.1.1.4'
H H 0.0000 0.0000 'International Tables Vol C Tables 4.2.6.8 and 6.1.1.4'
Cu Cu 0.3201 1.2651 'International Tables Vol C Tables 4.2.6.8 and 6.1.1.4'
I I -0.4742 1.8119 'International Tables Vol C Tables 4.2.6.8 and 6.1.1.4'
N N 0.0061 0.0033 'International Tables Vol C Tables 4.2.6.8 and 6.1.1.4'

loop_
_geom_angle_atom_site_label_1
_geom_angle_atom_site_label_2
_geom_angle_atom_site_label_3
_geom_angle
_geom_angle_site_symmetry_1
_geom_angle_site_symmetry_3
_geom_angle_publ_flag
N1 Cu1 Cu2 135.67(9) . 2_656 ?
N1 Cu1 I1 112.79(9) . . y
Cu2 Cu1 I1 111.54(2) 2_656 . ?
N1 Cu1 I1 101.69(9) . 2_656 y
Cu2 Cu1 I1 62.373(19) 2_656 2_656 ?
I1 Cu1 I1 109.61(2) . 2_656 y
N1 Cu1 I2 105.61(9) . . y
Cu2 Cu1 I2 61.39(2) 2_656 . ?
I1 Cu1 I2 106.26(2) . . y
I1 Cu1 I2 120.92(2) 2_656 . y
N1 Cu1 Cu1 146.34(9) . 2_656 ?
Cu2 Cu1 Cu1 62.19(2) 2_656 2_656 ?
I1 Cu1 Cu1 60.252(19) . 2_656 ?
I1 Cu1 Cu1 57.485(19) 2_656 2_656 ?
I2 Cu1 Cu1 107.886(13) . 2_656 ?
N1 Cu1 Cu2 153.47(9) . . ?
Cu2 Cu1 Cu2 57.58(2) 2_656 . ?
I1 Cu1 Cu2 61.278(18) . . ?
I1 Cu1 Cu2 104.56(2) 2_656 . ?
I2 Cu1 Cu2 56.845(17) . . ?
Cu1 Cu1 Cu2 56.495(18) 2_656 . ?
N2 Cu2 Cu2 154.24(10) . 2_656 ?
N2 Cu2 Cu1 127.84(10) . 2_656 ?
Cu2 Cu2 Cu1 64.28(2) 2_656 2_656 ?
N2 Cu2 I2 115.47(10) . . y
Cu2 Cu2 I2 63.18(2) 2_656 . ?
Cu1 Cu2 I2 115.88(2) 2_656 . ?
N2 Cu2 I2 104.18(10) . 2_656 y
Cu2 Cu2 I2 58.89(2) 2_656 2_656 ?
Cu1 Cu2 I2 61.606(19) 2_656 2_656 ?
I2 Cu2 I2 114.13(2) . 2_656 y
N2 Cu2 I1 97.23(10) . . y
Cu2 Cu2 I1 107.952(12) 2_656 . ?
Cu1 Cu2 I1 60.306(19) 2_656 . ?
I2 Cu2 I1 105.85(2) . . y
I2 Cu2 I1 119.17(2) 2_656 . y
N2 Cu2 Cu1 146.21(11) . . ?
Cu2 Cu2 Cu1 58.139(19) 2_656 . ?
Cu1 Cu2 Cu1 61.32(3) 2_656 . ?
I2 Cu2 Cu1 60.985(18) . . ?
I2 Cu2 Cu1 107.40(2) 2_656 . ?
I1 Cu2 Cu1 56.627(17) . . ?
Cu1 I1 Cu1 62.26(2) . 2_656 ?
Cu1 I1 Cu2 62.095(17) . . ?
Cu1 I1 Cu2 57.321(16) 2_656 . ?
Cu2 I2 Cu2 57.930(19) . 2_656 ?
Cu2 I2 Cu1 62.170(17) . . ?
Cu2 I2 Cu1 57.001(17) 2_656 . ?
N1 C1 C2 123.9(4) . . ?
N1 C1 H1 118.1 . . ?
C2 C1 H1 118.1 . . ?
C1 C2 C3 119.6(4) . . ?
C1 C2 H2 120.2 . . ?
C3 C2 H2 120.2 . . ?
C4 C3 C2 116.6(4) . . ?
C4 C3 C6 121.2(4) . . ?
C2 C3 C6 122.1(4) . . ?
C5 C4 C3 120.4(4) . . ?
C5 C4 H4 119.8 . . ?
C3 C4 H4 119.8 . . ?
N1 C5 C4 123.7(4) . . ?
N1 C5 H5 118.2 . . ?
C4 C5 H5 118.2 . . ?
N4 C6 C3 113.4(4) . . ?
N4 C6 H6A 108.9 . . ?
C3 C6 H6A 108.9 . . ?
N4 C6 H6B 108.9 . . ?
C3 C6 H6B 108.9 . . ?
H6A C6 H6B 107.7 . . ?
N4 C7 C7 110.0(3) . 2 ?
N4 C7 H7A 109.7 . . ?
C7 C7 H7A 109.7 2 . ?
N4 C7 H7B 109.7 . . ?
C7 C7 H7B 109.7 2 . ?
H7A C7 H7B 108.2 . . ?
N4 C8 C8 110.4(3) . 2 ?
N4 C8 H8A 109.6 . . ?
C8 C8 H8A 109.6 2 . ?
N4 C8 H8B 109.6 . . ?
C8 C8 H8B 109.6 2 . ?
H8A C8 H8B 108.1 . . ?
N2 C9 C10 123.1(4) . . ?
N2 C9 H9 118.5 . . ?
C10 C9 H9 118.5 . . ?
C11 C10 C9 120.1(4) . . ?
C11 C10 H10 120.0 . . ?
C9 C10 H10 120.0 . . ?
C10 C11 C12 116.7(4) . . ?
C10 C11 C14 119.7(4) . . ?
C12 C11 C14 123.5(4) . . ?
C13 C12 C11 119.6(4) . . ?
C13 C12 H12 120.2 . . ?
C11 C12 H12 120.2 . . ?
N2 C13 C12 123.5(4) . . ?
N2 C13 H13 118.2 . . ?
C12 C13 H13 118.2 . . ?
N3 C14 C11 113.6(4) . . ?
N3 C14 H14A 108.9 . . ?
C11 C14 H14A 108.9 . . ?
N3 C14 H14B 108.9 . . ?
C11 C14 H14B 108.9 . . ?
H14A C14 H14B 107.7 . . ?
N3 C15 C15 110.1(3) . 2_756 ?
N3 C15 H15A 109.6 . . ?
C15 C15 H15A 109.6 2_756 . ?
N3 C15 H15B 109.6 . . ?
C15 C15 H15B 109.6 2_756 . ?
H15A C15 H15B 108.2 . . ?
N3 C16 C16 110.2(3) . 2_756 ?
N3 C16 H16A 109.6 . . ?
C16 C16 H16A 109.6 2_756 . ?
N3 C16 H16B 109.6 . . ?
C16 C16 H16B 109.6 2_756 . ?
H16A C16 H16B 108.1 . . ?
C1 N1 C5 115.8(3) . . ?
C1 N1 Cu1 121.0(3) . . ?
C5 N1 Cu1 123.2(3) . . ?
C9 N2 C13 117.0(4) . . ?
C9 N2 Cu2 122.2(3) . . ?
C13 N2 Cu2 120.5(3) . . ?
C15 N3 C16 109.8(3) . . ?
C15 N3 C14 111.7(3) . . ?
C16 N3 C14 112.0(4) . . ?
C6 N4 C8 113.1(3) . . ?
C6 N4 C7 112.4(3) . . ?
C8 N4 C7 109.0(3) . . ?

loop_
_geom_bond_atom_site_label_1
_geom_bond_atom_site_label_2
_geom_bond_distance
_geom_bond_site_symmetry_2
_geom_bond_publ_flag
Cu1 N1 2.026(3) . y
Cu1 Cu2 2.6203(8) 2_656 ?
Cu1 I1 2.6265(6) . y
Cu1 I1 2.7043(6) 2_656 y
Cu1 I2 2.7484(7) . y
Cu1 Cu1 2.7568(11) 2_656 ?
Cu1 Cu2 2.7794(8) . ?
Cu2 N2 2.030(3) . y
Cu2 Cu2 2.6044(10) 2_656 ?
Cu2 Cu1 2.6203(7) 2_656 ?
Cu2 I2 2.6312(6) . y
Cu2 I2 2.7429(7) 2_656 y
Cu2 I1 2.7581(7) . y
I1 Cu1 2.7043(6) 2_656 ?
I2 Cu2 2.7429(7) 2_656 ?
C1 N1 1.332(5) . ?
C1 C2 1.380(6) . ?
C1 H1 0.9300 . ?
C2 C3 1.382(5) . ?
C2 H2 0.9300 . ?
C3 C4 1.374(6) . ?
C3 C6 1.505(6) . ?
C4 C5 1.367(6) . ?
C4 H4 0.9300 . ?
C5 N1 1.340(5) . ?
C5 H5 0.9300 . ?
C6 N4 1.447(6) . ?
C6 H6A 0.9700 . ?
C6 H6B 0.9700 . ?
C7 N4 1.462(5) . ?
C7 C7 1.500(8) 2 ?
C7 H7A 0.9700 . ?
C7 H7B 0.9700 . ?
C8 N4 1.455(5) . ?
C8 C8 1.503(9) 2 ?
C8 H8A 0.9700 . ?
C8 H8B 0.9700 . ?
C9 N2 1.324(5) . ?
C9 C10 1.374(5) . ?
C9 H9 0.9300 . ?
C10 C11 1.377(6) . ?
C10 H10 0.9300 . ?
C11 C12 1.382(5) . ?
C11 C14 1.515(5) . ?
C12 C13 1.369(5) . ?
C12 H12 0.9300 . ?
C13 N2 1.330(5) . ?
C13 H13 0.9300 . ?
C14 N3 1.466(6) . ?
C14 H14A 0.9700 . ?
C14 H14B 0.9700 . ?
C15 N3 1.443(5) . ?
C15 C15 1.513(8) 2_756 ?
C15 H15A 0.9700 . ?
C15 H15B 0.9700 . ?
C16 N3 1.452(5) . ?
C16 C16 1.500(9) 2_756 ?
C16 H16A 0.9700 . ?
C16 H16B 0.9700 . ?
